data_1547089
loop_
_publ_author_name
'Prasad, Sure Siva'
'Senthilkumar, Soundararasu'
'Srivastava, Akriti'
'Baskaran, Sundarababu'

_publ_section_title
;
 Iminosugar C-Nitromethyl Glycosides and Divergent Synthesis of Bicyclic
 Iminosugars.
;
_journal_issue 16
_journal_name_full 'Organic letters'
_journal_page_first 4403
_journal_page_last 4406
_journal_paper_doi 10.1021/acs.orglett.7b02175
_journal_volume 19
_journal_year 2017
_chemical_absolute_configuration ad
_chemical_formula_moiety 'C19 H25 N3 O7 S'
_chemical_formula_sum 'C19 H25 N3 O7 S'
_chemical_formula_weight 439.48
_space_group_crystal_system triclinic
_space_group_IT_number 1
_space_group_name_Hall 'P 1'
_space_group_name_H-M_alt 'P 1'
_symmetry_space_group_name_Hall 'P 1'
_symmetry_space_group_name_H-M 'P 1'
_atom_sites_solution_hydrogens geom
_audit_creation_method SHELXL-2014/7
_cell_angle_alpha 95.115(2)
_cell_angle_beta 90.454(2)
_cell_angle_gamma 97.456(2)
_cell_formula_units_Z 2
_cell_length_a 5.8603(2)
_cell_length_b 8.7507(3)
_cell_length_c 19.9834(6)
_cell_measurement_reflns_used 6906
_cell_measurement_temperature 296(2)
_cell_measurement_theta_max 25.83
_cell_measurement_theta_min 2.36
_cell_volume 1011.87(6)
_computing_cell_refinement 'Bruker SAINT'
_computing_data_collection 'Bruker APEX2'
_computing_data_reduction 'Bruker SAINT'
_computing_molecular_graphics 'Bruker SHELXTL'
_computing_publication_material 'Bruker SHELXTL'
_computing_structure_refinement 'SHELXL-2014/7 (Sheldrick, 2014)'
_computing_structure_solution 'SHELXS-97 (Sheldrick 2008)'
_diffrn_ambient_temperature 296(2)
_diffrn_measured_fraction_theta_full 0.992
_diffrn_measured_fraction_theta_max 0.992
_diffrn_measurement_device_type 'Bruker axs kappa apex2 CCD Diffractometer'
_diffrn_measurement_method '\w and \f scan'
_diffrn_radiation_monochromator graphite
_diffrn_radiation_source 'fine-focus sealed tube'
_diffrn_radiation_type MoK\a
_diffrn_radiation_wavelength 0.71073
_diffrn_reflns_av_R_equivalents 0.0184
_diffrn_reflns_av_unetI/netI 0.0261
_diffrn_reflns_Laue_measured_fraction_full 0.992
_diffrn_reflns_Laue_measured_fraction_max 0.992
_diffrn_reflns_limit_h_max 6
_diffrn_reflns_limit_h_min -6
_diffrn_reflns_limit_k_max 10
_diffrn_reflns_limit_k_min -10
_diffrn_reflns_limit_l_max 23
_diffrn_reflns_limit_l_min -23
_diffrn_reflns_number 13391
_diffrn_reflns_point_group_measured_fraction_full 0.848
_diffrn_reflns_point_group_measured_fraction_max 0.848
_diffrn_reflns_theta_full 24.999
_diffrn_reflns_theta_max 24.999
_diffrn_reflns_theta_min 1.023
_exptl_absorpt_coefficient_mu 0.208
_exptl_absorpt_correction_T_max 0.973
_exptl_absorpt_correction_T_min 0.950
_exptl_absorpt_correction_type multi-scan
_exptl_absorpt_process_details 'SADABS (bruker, 2004)'
_exptl_crystal_colour white
_exptl_crystal_density_diffrn 1.442
_exptl_crystal_description block
_exptl_crystal_F_000 464
_exptl_crystal_size_max 0.250
_exptl_crystal_size_mid 0.220
_exptl_crystal_size_min 0.130
_refine_diff_density_max 0.345
_refine_diff_density_min -0.221
_refine_diff_density_rms 0.040
_refine_ls_abs_structure_details
;
 Flack x determined using 2164 quotients [(I+)-(I-)]/[(I+)+(I-)]
 (Parsons, Flack and Wagner, Acta Cryst. B69 (2013) 249-259).
;
_refine_ls_abs_structure_Flack 0.07(2)
_refine_ls_extinction_method none
_refine_ls_goodness_of_fit_ref 1.048
_refine_ls_hydrogen_treatment constr
_refine_ls_matrix_type full
_refine_ls_number_parameters 557
_refine_ls_number_reflns 6034
_refine_ls_number_restraints 39
_refine_ls_restrained_S_all 1.061
_refine_ls_R_factor_all 0.0412
_refine_ls_R_factor_gt 0.0377
_refine_ls_shift/su_max 0.000
_refine_ls_shift/su_mean 0.000
_refine_ls_structure_factor_coef Fsqd
_refine_ls_weighting_details 'w=1/[\s^2^(Fo^2^)+(0.0537P)^2^+0.2836P] where P=(Fo^2^+2Fc^2^)/3'
_refine_ls_weighting_scheme calc
_refine_ls_wR_factor_gt 0.0948
_refine_ls_wR_factor_ref 0.0976
_reflns_Friedel_coverage 0.710
_reflns_Friedel_fraction_full 0.705
_reflns_Friedel_fraction_max 0.705
_reflns_number_gt 5618
_reflns_number_total 6034
_reflns_threshold_expression 'I > 2\s(I)'
_cod_data_source_file ol7b02175_si_002.cif
_cod_data_source_block 525
_cod_database_code 1547089
_shelx_shelxl_version_number 2014/7
_shelx_space_group_comment
;
The symmetry employed for this shelxl refinement is uniquely defined
by the following loop, which should always be used as a source of
symmetry information in preference to the above space-group names.
They are only intended as comments.
;
_shelx_estimated_absorpt_t_min 0.950
_shelx_estimated_absorpt_t_max 0.973

loop_
_space_group_symop_operation_xyz
'x, y, z'

loop_
_atom_site_label
_atom_site_type_symbol
_atom_site_fract_x
_atom_site_fract_y
_atom_site_fract_z
_atom_site_U_iso_or_equiv
_atom_site_adp_type
_atom_site_occupancy
_atom_site_site_symmetry_order
_atom_site_calc_flag
_atom_site_refinement_flags_posn
_atom_site_refinement_flags_adp
_atom_site_refinement_flags_occupancy
_atom_site_disorder_assembly
_atom_site_disorder_group
C1 C 0.3901(10) 0.3185(6) 0.5555(2) 0.0600(14) Uani 1 1 d . . . . .
H1A H 0.4348 0.2179 0.5594 0.090 Uiso 1 1 calc R U . . .
H1B H 0.3128 0.3509 0.5954 0.090 Uiso 1 1 calc R U . . .
H1C H 0.5245 0.3911 0.5498 0.090 Uiso 1 1 calc R U . . .
C2 C 0.2306(8) 0.3117(5) 0.4957(2) 0.0421(10) Uani 1 1 d . . . . .
C3 C 0.0082(9) 0.2067(5) 0.5013(3) 0.0651(15) Uani 1 1 d . . . . .
H3A H -0.0867 0.2094 0.4622 0.098 Uiso 1 1 calc R U . . .
H3B H -0.0708 0.2410 0.5406 0.098 Uiso 1 1 calc R U . . .
H3C H 0.0403 0.1029 0.5047 0.098 Uiso 1 1 calc R U . . .
C4 C 0.2757(7) 0.3481(4) 0.3843(2) 0.0342(9) Uani 1 1 d . . . . .
H4 H 0.1222 0.3005 0.3682 0.041 Uiso 1 1 calc R U . . .
C5 C 0.4426(7) 0.3490(4) 0.32639(19) 0.0326(9) Uani 1 1 d . . . . .
H5 H 0.3718 0.3897 0.2883 0.039 Uiso 1 1 calc R U . . .
C6 C 0.6670(7) 0.4484(4) 0.34438(19) 0.0313(8) Uani 1 1 d . . . . .
H6A H 0.7483 0.4036 0.3786 0.038 Uiso 1 1 calc R U . . .
H6B H 0.7629 0.4543 0.3051 0.038 Uiso 1 1 calc R U . . .
C7 C 0.7090(7) 0.7315(4) 0.33999(18) 0.0267(8) Uani 1 1 d . . . . .
C8 C 0.6454(8) 0.8861(4) 0.3678(2) 0.0387(10) Uani 1 1 d . . . . .
H8A H 0.6072 0.9428 0.3306 0.046 Uiso 1 1 calc R U . . .
H8B H 0.7786 0.9449 0.3912 0.046 Uiso 1 1 calc R U . . .
C9 C 0.4458(8) 0.8754(4) 0.4153(2) 0.0416(10) Uani 1 1 d . . . . .
H9A H 0.3037 0.8434 0.3897 0.050 Uiso 1 1 calc R U . . .
H9B H 0.4366 0.9767 0.4383 0.050 Uiso 1 1 calc R U . . .
C10 C 0.4711(7) 0.7615(4) 0.46654(19) 0.0363(9) Uani 1 1 d . . . . .
H10 H 0.3331 0.7530 0.4940 0.044 Uiso 1 1 calc R U . . .
C11 C 0.4979(7) 0.6019(4) 0.43288(18) 0.0289(8) Uani 1 1 d . . . . .
H11 H 0.5864 0.5504 0.4639 0.035 Uiso 1 1 calc R U . . .
C12 C 0.2604(7) 0.5049(4) 0.4219(2) 0.0337(9) Uani 1 1 d . . . . .
H12 H 0.1541 0.5614 0.3989 0.040 Uiso 1 1 calc R U . . .
C13 C 1.0916(7) 0.7541(4) 0.18415(19) 0.0313(9) Uani 1 1 d . . . . .
C14 C 1.2840(8) 0.6900(5) 0.2004(2) 0.0423(10) Uani 1 1 d . . . . .
H14 H 1.3372 0.6992 0.2448 0.051 Uiso 1 1 calc R U . . .
C15 C 1.3994(8) 0.6114(5) 0.1508(2) 0.0464(11) Uani 1 1 d . . . . .
H15 H 1.5295 0.5678 0.1620 0.056 Uiso 1 1 calc R U . . .
C16 C 1.3213(9) 0.5976(5) 0.0844(2) 0.0451(12) Uani 1 1 d . . . . .
C17 C 1.1292(9) 0.6624(5) 0.0700(2) 0.0464(12) Uani 1 1 d . . . . .
H17 H 1.0751 0.6525 0.0257 0.056 Uiso 1 1 calc R U . . .
C18 C 1.0128(8) 0.7413(5) 0.1178(2) 0.0416(10) Uani 1 1 d . . . . .
H18 H 0.8837 0.7856 0.1062 0.050 Uiso 1 1 calc R U . . .
C19 C 1.4517(10) 0.5149(6) 0.0312(3) 0.0609(15) Uani 1 1 d . . . . .
H19A H 1.3464 0.4646 -0.0034 0.091 Uiso 1 1 calc R U . . .
H19B H 1.5290 0.4391 0.0508 0.091 Uiso 1 1 calc R U . . .
H19C H 1.5631 0.5883 0.0121 0.091 Uiso 1 1 calc R U . . .
C20 C 0.9089(13) 0.6114(9) 0.6402(3) 0.091(2) Uani 1 1 d . . . . .
H20A H 0.9766 0.5667 0.6008 0.136 Uiso 1 1 calc R U . . .
H20B H 0.9015 0.7191 0.6360 0.136 Uiso 1 1 calc R U . . .
H20C H 0.7564 0.5590 0.6450 0.136 Uiso 1 1 calc R U . . .
C21 C 1.0528(10) 0.5951(5) 0.7008(2) 0.0524(12) Uani 1 1 d . . . . .
C22 C 1.2902(13) 0.6801(8) 0.6955(4) 0.093(2) Uani 1 1 d . . . . .
H22A H 1.3716 0.6833 0.7376 0.139 Uiso 1 1 calc R U . . .
H22B H 1.2798 0.7837 0.6848 0.139 Uiso 1 1 calc R U . . .
H22C H 1.3713 0.6277 0.6608 0.139 Uiso 1 1 calc R U . . .
C23 C 0.8193(10) 0.5296(5) 0.7896(2) 0.0520(12) Uani 1 1 d . . . . .
H23 H 0.6544 0.5338 0.7829 0.062 Uiso 1 1 calc R U . . .
C24 C 0.8752(11) 0.5378(5) 0.8639(2) 0.0546(14) Uani 1 1 d . . . . .
H24 H 0.8107 0.6259 0.8866 0.066 Uiso 1 1 calc R U . . .
C25 C 0.7593(11) 0.3893(5) 0.8905(2) 0.0602(15) Uani 1 1 d . . . . .
H25A H 0.8085 0.3867 0.9368 0.072 Uiso 1 1 calc R U . . .
H25B H 0.5939 0.3899 0.8899 0.072 Uiso 1 1 calc R U . . .
C26 C 0.7162(9) 0.1124(5) 0.8693(2) 0.0409(10) Uani 1 1 d . . . . .
C27 C 0.7694(12) -0.0312(5) 0.8300(3) 0.077(2) Uani 1 1 d D U . . .
H27A H 0.6580 -0.0601 0.7934 0.093 Uiso 0.598(12) 1 calc R U P A 1
H27B H 0.7602 -0.1154 0.8588 0.093 Uiso 0.598(12) 1 calc R U P A 1
H27C H 0.6414 -0.1124 0.8330 0.093 Uiso 0.402(12) 1 calc R U P A 2
H27D H 0.9041 -0.0646 0.8498 0.093 Uiso 0.402(12) 1 calc R U P A 2
C28 C 1.0172(17) -0.0018(9) 0.8013(4) 0.060(3) Uani 0.598(12) 1 d D U P A 1
H28A H 1.1301 0.0344 0.8369 0.071 Uiso 0.598(12) 1 calc R U P A 1
H28B H 1.0597 -0.0949 0.7773 0.071 Uiso 0.598(12) 1 calc R U P A 1
C28' C 0.816(2) -0.0075(12) 0.7526(6) 0.060(4) Uani 0.402(12) 1 d D U P A 2
H28C H 0.8646 -0.0995 0.7293 0.072 Uiso 0.402(12) 1 calc R U P A 2
H28D H 0.6789 0.0163 0.7304 0.072 Uiso 0.402(12) 1 calc R U P A 2
C29 C 0.9967(11) 0.1208(6) 0.7547(3) 0.0800(19) Uani 1 1 d D U . . .
H29A H 0.8610 0.0898 0.7252 0.096 Uiso 0.598(12) 1 calc R U P A 1
H29B H 1.0758 0.0835 0.7922 0.096 Uiso 0.402(12) 1 calc R U P A 2
C30 C 0.9726(9) 0.2722(5) 0.7945(2) 0.0498(12) Uani 1 1 d . . . . .
H30 H 1.1243 0.3174 0.8129 0.060 Uiso 1 1 calc R U . . .
C31 C 0.8868(10) 0.3832(5) 0.7501(2) 0.0562(14) Uani 1 1 d . . . . .
H31 H 0.7574 0.3313 0.7218 0.067 Uiso 1 1 calc R U . . .
C32 C 0.3200(9) 0.0486(5) 1.0195(2) 0.0463(12) Uani 1 1 d . . . . .
C33 C 0.4056(9) 0.0583(6) 1.0837(3) 0.0512(12) Uani 1 1 d . . . . .
H33 H 0.5384 0.0157 1.0931 0.061 Uiso 1 1 calc R U . . .
C34 C 0.2900(10) 0.1335(6) 1.1352(2) 0.0566(15) Uani 1 1 d . . . . .
H34 H 0.3467 0.1397 1.1791 0.068 Uiso 1 1 calc R U . . .
C35 C 0.0925(9) 0.1989(5) 1.1224(2) 0.0483(12) Uani 1 1 d . . . . .
C36 C 0.0113(10) 0.1851(6) 1.0565(2) 0.0562(13) Uani 1 1 d . . . . .
H36 H -0.1224 0.2261 1.0466 0.067 Uiso 1 1 calc R U . . .
C37 C 0.1229(9) 0.1128(6) 1.0061(2) 0.0551(13) Uani 1 1 d . . . . .
H37 H 0.0661 0.1064 0.9623 0.066 Uiso 1 1 calc R U . . .
C38 C -0.0324(11) 0.2789(6) 1.1773(3) 0.0649(15) Uani 1 1 d . . . . .
H38A H 0.0105 0.2466 1.2198 0.097 Uiso 1 1 calc R U . . .
H38B H -0.1953 0.2525 1.1700 0.097 Uiso 1 1 calc R U . . .
H38C H 0.0076 0.3888 1.1775 0.097 Uiso 1 1 calc R U . . .
N1 N 0.6208(6) 0.6049(3) 0.36961(15) 0.0288(7) Uani 1 1 d . . . . .
N2 N 0.6772(8) 0.8234(4) 0.51148(17) 0.0483(10) Uani 1 1 d . . . . .
N3 N 0.8429(6) 0.7106(3) 0.28945(16) 0.0323(8) Uani 1 1 d . . . . .
O1 O 0.1740(5) 0.4658(3) 0.48510(15) 0.0458(8) Uani 1 1 d . . . . .
O2 O 0.3516(5) 0.2662(3) 0.43715(13) 0.0358(6) Uani 1 1 d . . . . .
O3 O 0.4958(5) 0.1996(3) 0.30560(14) 0.0425(7) Uani 1 1 d . . . . .
H3 H 0.3767 0.1419 0.2954 0.064 Uiso 1 1 calc R U . . .
O4 O 0.8650(7) 0.7871(4) 0.49617(19) 0.0642(9) Uani 1 1 d . . . . .
O5 O 0.6451(8) 0.9130(5) 0.55965(18) 0.0842(13) Uani 1 1 d . . . . .
O6 O 1.1186(6) 0.9549(3) 0.28907(14) 0.0457(8) Uani 1 1 d . . . . .
O7 O 0.7750(6) 0.9257(3) 0.21652(15) 0.0451(7) Uani 1 1 d . . . . .
S1 S 0.94949(15) 0.85443(9) 0.24742(5) 0.0333(2) Uani 1 1 d . . . . .
N4 N 0.8137(7) 0.2493(4) 0.85094(17) 0.0420(9) Uani 1 1 d . . . . .
N5 N 1.1989(11) 0.1289(6) 0.7152(3) 0.0774(15) Uani 1 1 d . . . . .
N6 N 0.5800(7) 0.1156(4) 0.92113(18) 0.0452(10) Uani 1 1 d . . . . .
O8 O 1.0735(8) 0.4394(4) 0.7094(2) 0.0811(14) Uani 1 1 d . . . . .
O9 O 0.9471(8) 0.6525(3) 0.75974(16) 0.0647(10) Uani 1 1 d . . . . .
O10 O 1.1125(8) 0.5549(4) 0.87836(18) 0.0694(11) Uani 1 1 d . . . . .
H10A H 1.1836 0.5576 0.8432 0.104 Uiso 1 1 calc R U . . .
O11 O 1.3837(11) 0.1866(10) 0.7358(4) 0.145(3) Uani 1 1 d . . . . .
O12 O 1.1699(14) 0.0763(6) 0.6577(3) 0.147(3) Uani 1 1 d . . . . .
O13 O 0.2940(7) -0.1258(4) 0.90615(19) 0.0732(12) Uani 1 1 d . . . . .
O14 O 0.6320(8) -0.1243(4) 0.9783(2) 0.0732(12) Uani 1 1 d . . . . .
S2 S 0.4635(2) -0.03901(11) 0.95224(6) 0.0523(3) Uani 1 1 d . . . . .

loop_
_atom_site_aniso_label
_atom_site_aniso_U_11
_atom_site_aniso_U_22
_atom_site_aniso_U_33
_atom_site_aniso_U_23
_atom_site_aniso_U_13
_atom_site_aniso_U_12
C1 0.084(4) 0.053(3) 0.042(3) 0.007(2) 0.015(3) 0.004(3)
C2 0.050(3) 0.030(2) 0.048(2) 0.0060(18) 0.019(2) 0.0053(19)
C3 0.065(4) 0.040(3) 0.089(4) 0.013(3) 0.035(3) -0.007(2)
C4 0.029(2) 0.0260(18) 0.047(2) 0.0017(16) -0.0011(17) 0.0003(15)
C5 0.042(2) 0.0229(18) 0.0324(19) -0.0007(15) -0.0009(17) 0.0036(16)
C6 0.034(2) 0.0218(18) 0.038(2) 0.0019(15) 0.0083(17) 0.0052(15)
C7 0.026(2) 0.0220(17) 0.0308(19) 0.0016(14) -0.0043(16) -0.0007(14)
C8 0.057(3) 0.0210(18) 0.039(2) 0.0061(16) 0.007(2) 0.0062(18)
C9 0.053(3) 0.0248(19) 0.047(2) -0.0021(17) 0.007(2) 0.0092(18)
C10 0.043(3) 0.029(2) 0.035(2) -0.0034(16) 0.0087(19) 0.0008(18)
C11 0.030(2) 0.0212(17) 0.0343(19) 0.0016(15) 0.0045(16) 0.0007(15)
C12 0.028(2) 0.0282(18) 0.045(2) 0.0037(16) 0.0063(17) 0.0038(16)
C13 0.029(2) 0.029(2) 0.033(2) 0.0040(16) 0.0033(17) -0.0087(17)
C14 0.036(3) 0.051(3) 0.039(2) 0.004(2) -0.003(2) 0.001(2)
C15 0.036(3) 0.050(3) 0.054(3) 0.006(2) 0.007(2) 0.007(2)
C16 0.047(3) 0.037(2) 0.046(3) -0.0029(19) 0.016(2) -0.010(2)
C17 0.050(3) 0.052(3) 0.033(2) -0.0007(19) 0.008(2) -0.006(2)
C18 0.037(3) 0.050(3) 0.039(2) 0.009(2) -0.0006(19) 0.002(2)
C19 0.064(4) 0.055(3) 0.060(3) -0.004(2) 0.027(3) 0.001(3)
C20 0.104(6) 0.124(6) 0.045(3) 0.002(3) -0.001(3) 0.023(5)
C21 0.076(4) 0.037(2) 0.046(2) 0.0033(19) 0.016(2) 0.010(2)
C22 0.091(5) 0.063(4) 0.124(6) 0.021(4) 0.017(4) 0.000(3)
C23 0.071(3) 0.042(2) 0.043(2) -0.001(2) 0.011(2) 0.009(2)
C24 0.097(4) 0.025(2) 0.038(2) -0.0024(18) 0.018(3) -0.001(2)
C25 0.102(5) 0.029(2) 0.048(3) -0.0031(19) 0.021(3) 0.003(2)
C26 0.051(3) 0.025(2) 0.045(2) 0.0024(17) -0.003(2) -0.0016(18)
C27 0.108(5) 0.028(2) 0.095(4) 0.005(2) 0.053(4) -0.001(3)
C28 0.086(7) 0.035(4) 0.059(5) 0.000(3) 0.027(4) 0.013(4)
C28' 0.063(8) 0.028(5) 0.084(8) -0.009(5) 0.023(7) 0.003(5)
C29 0.078(4) 0.045(3) 0.108(4) -0.023(3) 0.050(4) -0.009(3)
C30 0.057(3) 0.031(2) 0.056(3) -0.008(2) 0.018(2) -0.009(2)
C31 0.084(4) 0.036(2) 0.042(2) -0.006(2) 0.021(2) -0.010(2)
C32 0.054(3) 0.037(2) 0.045(3) 0.012(2) 0.005(2) -0.008(2)
C33 0.049(3) 0.051(3) 0.053(3) 0.016(2) 0.002(2) -0.002(2)
C34 0.066(4) 0.064(3) 0.035(2) 0.014(2) -0.006(2) -0.017(3)
C35 0.047(3) 0.044(2) 0.049(3) 0.010(2) 0.006(2) -0.017(2)
C36 0.057(3) 0.061(3) 0.049(3) 0.005(2) -0.004(2) 0.001(3)
C37 0.056(4) 0.064(3) 0.042(3) 0.006(2) -0.004(2) -0.004(3)
C38 0.073(4) 0.056(3) 0.059(3) -0.003(2) 0.014(3) -0.011(3)
N1 0.0347(19) 0.0177(14) 0.0343(16) 0.0030(12) 0.0077(14) 0.0031(13)
N2 0.070(3) 0.0355(19) 0.035(2) 0.0032(16) -0.0010(19) -0.0082(19)
N3 0.035(2) 0.0246(16) 0.0370(17) 0.0055(13) 0.0084(15) 0.0000(14)
O1 0.0496(19) 0.0268(14) 0.0613(18) 0.0041(13) 0.0326(15) 0.0036(12)
O2 0.0416(17) 0.0252(13) 0.0412(15) 0.0047(11) 0.0128(13) 0.0051(12)
O3 0.0506(19) 0.0221(13) 0.0515(16) -0.0080(12) 0.0071(14) 0.0004(12)
O4 0.052(2) 0.066(2) 0.070(2) -0.0028(18) -0.0157(19) -0.0032(18)
O5 0.108(4) 0.076(3) 0.058(2) -0.030(2) 0.001(2) -0.005(2)
O6 0.054(2) 0.0353(16) 0.0416(16) -0.0007(13) 0.0041(14) -0.0163(14)
O7 0.053(2) 0.0383(16) 0.0472(16) 0.0121(13) 0.0057(15) 0.0102(14)
S1 0.0387(6) 0.0253(5) 0.0345(5) 0.0055(4) 0.0052(4) -0.0034(4)
N4 0.052(2) 0.0270(17) 0.042(2) -0.0042(14) 0.0133(17) -0.0065(16)
N5 0.079(4) 0.062(3) 0.090(4) -0.004(3) 0.034(3) 0.009(3)
N6 0.057(3) 0.0324(19) 0.044(2) 0.0031(16) 0.0103(19) -0.0034(18)
O8 0.126(4) 0.0362(18) 0.083(3) 0.0104(17) 0.062(3) 0.012(2)
O9 0.118(3) 0.0331(17) 0.0451(17) 0.0060(14) 0.0229(19) 0.0131(18)
O10 0.100(3) 0.0406(18) 0.062(2) -0.0006(16) -0.013(2) -0.0067(19)
O11 0.074(4) 0.195(7) 0.168(6) 0.053(5) 0.020(4) -0.002(4)
O12 0.261(8) 0.087(3) 0.080(3) -0.013(3) 0.074(4) -0.021(4)
O13 0.085(3) 0.048(2) 0.074(2) -0.0151(18) 0.010(2) -0.027(2)
O14 0.085(3) 0.049(2) 0.093(3) 0.031(2) 0.026(2) 0.020(2)
S2 0.0639(9) 0.0316(6) 0.0580(7) 0.0063(5) 0.0124(6) -0.0092(6)

loop_
_atom_type_symbol
_atom_type_description
_atom_type_scat_dispersion_real
_atom_type_scat_dispersion_imag
_atom_type_scat_source
C C 0.0033 0.0016 'International Tables Vol C Tables 4.2.6.8 and 6.1.1.4'
H H 0.0000 0.0000 'International Tables Vol C Tables 4.2.6.8 and 6.1.1.4'
N N 0.0061 0.0033 'International Tables Vol C Tables 4.2.6.8 and 6.1.1.4'
O O 0.0106 0.0060 'International Tables Vol C Tables 4.2.6.8 and 6.1.1.4'
S S 0.1246 0.1234 'International Tables Vol C Tables 4.2.6.8 and 6.1.1.4'

loop_
_geom_angle_atom_site_label_1
_geom_angle_atom_site_label_2
_geom_angle_atom_site_label_3
_geom_angle
C2 C1 H1A 109.5
C2 C1 H1B 109.5
H1A C1 H1B 109.5
C2 C1 H1C 109.5
H1A C1 H1C 109.5
H1B C1 H1C 109.5
O2 C2 O1 104.9(3)
O2 C2 C1 108.1(4)
O1 C2 C1 110.8(4)
O2 C2 C3 111.2(4)
O1 C2 C3 107.8(4)
C1 C2 C3 113.7(4)
C2 C3 H3A 109.5
C2 C3 H3B 109.5
H3A C3 H3B 109.5
C2 C3 H3C 109.5
H3A C3 H3C 109.5
H3B C3 H3C 109.5
O2 C4 C12 100.6(3)
O2 C4 C5 111.1(3)
C12 C4 C5 115.3(3)
O2 C4 H4 109.8
C12 C4 H4 109.8
C5 C4 H4 109.8
O3 C5 C6 106.8(3)
O3 C5 C4 112.2(3)
C6 C5 C4 112.3(3)
O3 C5 H5 108.5
C6 C5 H5 108.5
C4 C5 H5 108.5
N1 C6 C5 109.1(3)
N1 C6 H6A 109.9
C5 C6 H6A 109.9
N1 C6 H6B 109.9
C5 C6 H6B 109.9
H6A C6 H6B 108.3
N3 C7 N1 117.1(3)
N3 C7 C8 124.9(3)
N1 C7 C8 117.9(3)
C7 C8 C9 114.2(3)
C7 C8 H8A 108.7
C9 C8 H8A 108.7
C7 C8 H8B 108.7
C9 C8 H8B 108.7
H8A C8 H8B 107.6
C8 C9 C10 111.7(4)
C8 C9 H9A 109.3
C10 C9 H9A 109.3
C8 C9 H9B 109.3
C10 C9 H9B 109.3
H9A C9 H9B 107.9
C9 C10 N2 108.5(3)
C9 C10 C11 111.4(3)
N2 C10 C11 110.7(3)
C9 C10 H10 108.7
N2 C10 H10 108.7
C11 C10 H10 108.7
N1 C11 C10 114.0(3)
N1 C11 C12 110.1(3)
C10 C11 C12 109.9(3)
N1 C11 H11 107.5
C10 C11 H11 107.5
C12 C11 H11 107.5
O1 C12 C4 103.0(3)
O1 C12 C11 108.8(3)
C4 C12 C11 112.1(3)
O1 C12 H12 110.9
C4 C12 H12 110.9
C11 C12 H12 110.9
C14 C13 C18 120.1(4)
C14 C13 S1 119.4(3)
C18 C13 S1 120.5(3)
C13 C14 C15 120.0(4)
C13 C14 H14 120.0
C15 C14 H14 120.0
C14 C15 C16 120.3(5)
C14 C15 H15 119.9
C16 C15 H15 119.9
C17 C16 C15 118.2(4)
C17 C16 C19 122.4(4)
C15 C16 C19 119.4(5)
C16 C17 C18 122.8(4)
C16 C17 H17 118.6
C18 C17 H17 118.6
C17 C18 C13 118.6(4)
C17 C18 H18 120.7
C13 C18 H18 120.7
C16 C19 H19A 109.5
C16 C19 H19B 109.5
H19A C19 H19B 109.5
C16 C19 H19C 109.5
H19A C19 H19C 109.5
H19B C19 H19C 109.5
C21 C20 H20A 109.5
C21 C20 H20B 109.5
H20A C20 H20B 109.5
C21 C20 H20C 109.5
H20A C20 H20C 109.5
H20B C20 H20C 109.5
O8 C21 O9 105.7(3)
O8 C21 C20 112.3(5)
O9 C21 C20 109.9(5)
O8 C21 C22 108.1(5)
O9 C21 C22 110.1(5)
C20 C21 C22 110.6(5)
C21 C22 H22A 109.5
C21 C22 H22B 109.5
H22A C22 H22B 109.5
C21 C22 H22C 109.5
H22A C22 H22C 109.5
H22B C22 H22C 109.5
O9 C23 C24 110.9(4)
O9 C23 C31 104.1(4)
C24 C23 C31 113.0(4)
O9 C23 H23 109.6
C24 C23 H23 109.6
C31 C23 H23 109.6
O10 C24 C23 113.2(4)
O10 C24 C25 109.5(4)
C23 C24 C25 108.0(4)
O10 C24 H24 108.7
C23 C24 H24 108.7
C25 C24 H24 108.7
N4 C25 C24 112.5(4)
N4 C25 H25A 109.1
C24 C25 H25A 109.1
N4 C25 H25B 109.1
C24 C25 H25B 109.1
H25A C25 H25B 107.8
N6 C26 N4 116.9(4)
N6 C26 C27 124.8(4)
N4 C26 C27 118.3(4)
C26 C27 C28 109.3(5)
C26 C27 C28' 112.7(6)
C26 C27 H27A 109.8
C28 C27 H27A 109.8
C26 C27 H27B 109.8
C28 C27 H27B 109.8
H27A C27 H27B 108.3
C26 C27 H27C 109.0
C28' C27 H27C 109.0
C26 C27 H27D 109.0
C28' C27 H27D 109.0
H27C C27 H27D 107.8
C29 C28 C27 102.9(6)
C29 C28 H28A 111.2
C27 C28 H28A 111.2
C29 C28 H28B 111.2
C27 C28 H28B 111.2
H28A C28 H28B 109.1
C29 C28' C27 104.0(8)
C29 C28' H28C 110.9
C27 C28' H28C 110.9
C29 C28' H28D 110.9
C27 C28' H28D 110.9
H28C C28' H28D 109.0
N5 C29 C28' 126.0(6)
N5 C29 C28 106.2(6)
N5 C29 C30 112.6(4)
C28' C29 C30 121.0(6)
C28 C29 C30 109.9(5)
N5 C29 H29A 109.4
C28 C29 H29A 109.4
C30 C29 H29A 109.4
N5 C29 H29B 92.1
C28' C29 H29B 92.1
C30 C29 H29B 92.1
N4 C30 C31 109.4(4)
N4 C30 C29 111.3(4)
C31 C30 C29 110.5(5)
N4 C30 H30 108.5
C31 C30 H30 108.5
C29 C30 H30 108.5
O8 C31 C30 107.8(5)
O8 C31 C23 104.5(4)
C30 C31 C23 113.2(4)
O8 C31 H31 110.4
C30 C31 H31 110.4
C23 C31 H31 110.4
C33 C32 C37 120.1(5)
C33 C32 S2 120.8(4)
C37 C32 S2 119.1(4)
C32 C33 C34 118.8(5)
C32 C33 H33 120.6
C34 C33 H33 120.6
C35 C34 C33 121.6(4)
C35 C34 H34 119.2
C33 C34 H34 119.2
C36 C35 C34 117.5(5)
C36 C35 C38 120.7(5)
C34 C35 C38 121.7(5)
C37 C36 C35 121.4(5)
C37 C36 H36 119.3
C35 C36 H36 119.3
C36 C37 C32 120.7(5)
C36 C37 H37 119.7
C32 C37 H37 119.7
C35 C38 H38A 109.5
C35 C38 H38B 109.5
H38A C38 H38B 109.5
C35 C38 H38C 109.5
H38A C38 H38C 109.5
H38B C38 H38C 109.5
C7 N1 C11 126.8(3)
C7 N1 C6 121.7(3)
C11 N1 C6 111.1(3)
O5 N2 O4 124.0(4)
O5 N2 C10 117.0(5)
O4 N2 C10 118.9(3)
C7 N3 S1 121.4(3)
C12 O1 C2 108.0(3)
C2 O2 C4 106.7(3)
C5 O3 H3 109.5
O7 S1 O6 116.83(19)
O7 S1 N3 112.49(18)
O6 S1 N3 109.01(17)
O7 S1 C13 108.32(19)
O6 S1 C13 108.75(19)
N3 S1 C13 100.06(17)
C26 N4 C25 117.3(4)
C26 N4 C30 125.8(4)
C25 N4 C30 116.9(3)
O11 N5 O12 121.0(7)
O11 N5 C29 123.7(6)
O12 N5 C29 115.2(7)
C26 N6 S2 122.8(3)
C21 O8 C31 107.3(4)
C23 O9 C21 110.0(3)
C24 O10 H10A 109.5
O14 S2 O13 116.0(3)
O14 S2 N6 112.1(2)
O13 S2 N6 110.7(2)
O14 S2 C32 109.3(2)
O13 S2 C32 108.6(2)
N6 S2 C32 98.6(2)

loop_
_geom_bond_atom_site_label_1
_geom_bond_atom_site_label_2
_geom_bond_distance
C1 C2 1.503(7)
C1 H1A 0.9600
C1 H1B 0.9600
C1 H1C 0.9600
C2 O2 1.426(5)
C2 O1 1.463(5)
C2 C3 1.505(6)
C3 H3A 0.9600
C3 H3B 0.9600
C3 H3C 0.9600
C4 O2 1.428(5)
C4 C12 1.518(5)
C4 C5 1.521(5)
C4 H4 0.9800
C5 O3 1.411(4)
C5 C6 1.502(5)
C5 H5 0.9800
C6 N1 1.476(4)
C6 H6A 0.9700
C6 H6B 0.9700
C7 N3 1.298(5)
C7 N1 1.348(5)
C7 C8 1.509(5)
C8 C9 1.511(6)
C8 H8A 0.9700
C8 H8B 0.9700
C9 C10 1.511(6)
C9 H9A 0.9700
C9 H9B 0.9700
C10 N2 1.512(6)
C10 C11 1.522(5)
C10 H10 0.9800
C11 N1 1.461(5)
C11 C12 1.537(5)
C11 H11 0.9800
C12 O1 1.418(5)
C12 H12 0.9800
C13 C14 1.372(6)
C13 C18 1.390(6)
C13 S1 1.753(4)
C14 C15 1.387(7)
C14 H14 0.9300
C15 C16 1.389(7)
C15 H15 0.9300
C16 C17 1.365(7)
C16 C19 1.503(6)
C17 C18 1.368(7)
C17 H17 0.9300
C18 H18 0.9300
C19 H19A 0.9600
C19 H19B 0.9600
C19 H19C 0.9600
C20 C21 1.498(8)
C20 H20A 0.9600
C20 H20B 0.9600
C20 H20C 0.9600
C21 O8 1.408(6)
C21 O9 1.417(5)
C21 C22 1.499(8)
C22 H22A 0.9600
C22 H22B 0.9600
C22 H22C 0.9600
C23 O9 1.409(6)
C23 C24 1.512(7)
C23 C31 1.541(6)
C23 H23 0.9800
C24 O10 1.404(7)
C24 C25 1.527(6)
C24 H24 0.9800
C25 N4 1.470(6)
C25 H25A 0.9700
C25 H25B 0.9700
C26 N6 1.313(6)
C26 N4 1.342(5)
C26 C27 1.491(7)
C27 C28 1.564(10)
C27 C28' 1.599(12)
C27 H27A 0.9700
C27 H27B 0.9700
C27 H27C 0.9700
C27 H27D 0.9700
C28 C29 1.498(10)
C28 H28A 0.9700
C28 H28B 0.9700
C28' C29 1.438(11)
C28' H28C 0.9700
C28' H28D 0.9700
C29 N5 1.427(7)
C29 C30 1.507(6)
C29 H29A 0.9800
C29 H29B 0.9800
C30 N4 1.479(5)
C30 C31 1.503(7)
C30 H30 0.9800
C31 O8 1.430(6)
C31 H31 0.9800
C32 C33 1.367(7)
C32 C37 1.382(7)
C32 S2 1.761(5)
C33 C34 1.399(8)
C33 H33 0.9300
C34 C35 1.388(8)
C34 H34 0.9300
C35 C36 1.385(7)
C35 C38 1.497(7)
C36 C37 1.359(7)
C36 H36 0.9300
C37 H37 0.9300
C38 H38A 0.9600
C38 H38B 0.9600
C38 H38C 0.9600
N2 O5 1.218(5)
N2 O4 1.218(5)
N3 S1 1.635(3)
O3 H3 0.8200
O6 S1 1.442(3)
O7 S1 1.428(3)
N5 O11 1.188(8)
N5 O12 1.200(7)
N6 S2 1.612(4)
O10 H10A 0.8200
O13 S2 1.441(4)
O14 S2 1.434(4)

loop_
_geom_hbond_atom_site_label_D
_geom_hbond_atom_site_label_H
_geom_hbond_atom_site_label_A
_geom_hbond_distance_DH
_geom_hbond_distance_HA
_geom_hbond_distance_DA
_geom_hbond_angle_DHA
_geom_hbond_site_symmetry_A
C8 H8A O3 0.97 2.51 3.325(5) 141.5 1_565
C8 H8A O7 0.97 2.49 3.160(5) 126.1 .
C9 H9A O6 0.97 2.60 3.332(6) 132.4 1_455
C9 H9B O2 0.97 2.65 3.524(5) 150.6 1_565
C27 H27B O14 0.97 2.51 3.224(7) 129.8 .
C27 H27C O13 0.97 2.51 3.233(7) 131.0 .
C28 H28A O13 0.97 2.34 3.001(11) 124.7 1_655
C28 H28B O9 0.97 2.22 3.039(8) 141.5 1_545
C28' H28C O9 0.97 2.41 3.182(12) 136.1 1_545
C28' H28D O11 0.97 2.42 3.259(16) 144.2 1_455
C30 H30 O10 0.98 2.36 2.883(5) 112.4 .
C31 H31 O11 0.98 2.41 3.212(9) 138.2 1_455
O3 H3 O6 0.82 2.07 2.866(4) 162.7 1_445

loop_
_geom_torsion_atom_site_label_1
_geom_torsion_atom_site_label_2
_geom_torsion_atom_site_label_3
_geom_torsion_atom_site_label_4
_geom_torsion
O2 C4 C5 O3 50.3(4)
C12 C4 C5 O3 163.9(3)
O2 C4 C5 C6 -70.0(4)
C12 C4 C5 C6 43.6(4)
O3 C5 C6 N1 -177.4(3)
C4 C5 C6 N1 -54.0(4)
N3 C7 C8 C9 166.3(4)
N1 C7 C8 C9 -13.7(5)
C7 C8 C9 C10 46.7(5)
C8 C9 C10 N2 65.9(4)
C8 C9 C10 C11 -56.2(5)
C9 C10 C11 N1 33.2(5)
N2 C10 C11 N1 -87.6(4)
C9 C10 C11 C12 -90.9(4)
N2 C10 C11 C12 148.2(3)
O2 C4 C12 O1 -38.2(4)
C5 C4 C12 O1 -157.8(3)
O2 C4 C12 C11 78.6(3)
C5 C4 C12 C11 -41.0(4)
N1 C11 C12 O1 163.1(3)
C10 C11 C12 O1 -70.5(4)
N1 C11 C12 C4 49.8(4)
C10 C11 C12 C4 176.2(3)
C18 C13 C14 C15 -0.5(6)
S1 C13 C14 C15 -179.4(3)
C13 C14 C15 C16 0.2(6)
C14 C15 C16 C17 -0.3(6)
C14 C15 C16 C19 178.7(4)
C15 C16 C17 C18 0.7(7)
C19 C16 C17 C18 -178.2(4)
C16 C17 C18 C13 -1.0(7)
C14 C13 C18 C17 0.8(6)
S1 C13 C18 C17 179.8(3)
O9 C23 C24 O10 -50.2(5)
C31 C23 C24 O10 66.2(5)
O9 C23 C24 C25 -171.6(4)
C31 C23 C24 C25 -55.2(6)
O10 C24 C25 N4 -71.8(5)
C23 C24 C25 N4 51.9(6)
N6 C26 C27 C28 -149.8(6)
N4 C26 C27 C28 30.1(8)
N6 C26 C27 C28' 148.6(7)
N4 C26 C27 C28' -31.5(9)
C26 C27 C28 C29 -63.7(7)
C26 C27 C28' C29 55.1(10)
C27 C28' C29 N5 133.8(8)
C27 C28' C29 C30 -54.1(11)
C27 C28 C29 N5 -167.1(5)
C27 C28 C29 C30 70.9(7)
N5 C29 C30 N4 -160.5(5)
C28' C29 C30 N4 26.3(11)
C28 C29 C30 N4 -42.4(7)
N5 C29 C30 C31 77.7(7)
C28' C29 C30 C31 -95.5(9)
C28 C29 C30 C31 -164.2(6)
N4 C30 C31 O8 162.4(3)
C29 C30 C31 O8 -74.7(5)
N4 C30 C31 C23 47.4(6)
C29 C30 C31 C23 170.3(4)
O9 C23 C31 O8 9.0(6)
C24 C23 C31 O8 -111.5(5)
O9 C23 C31 C30 126.0(4)
C24 C23 C31 C30 5.6(6)
C37 C32 C33 C34 0.2(7)
S2 C32 C33 C34 177.9(4)
C32 C33 C34 C35 -0.5(7)
C33 C34 C35 C36 1.0(7)
C33 C34 C35 C38 179.7(4)
C34 C35 C36 C37 -1.2(7)
C38 C35 C36 C37 -180.0(5)
C35 C36 C37 C32 1.0(8)
C33 C32 C37 C36 -0.4(7)
S2 C32 C37 C36 -178.2(4)
N3 C7 N1 C11 169.5(4)
C8 C7 N1 C11 -10.5(6)
N3 C7 N1 C6 -2.2(5)
C8 C7 N1 C6 177.9(4)
C10 C11 N1 C7 0.1(5)
C12 C11 N1 C7 124.2(4)
C10 C11 N1 C6 172.6(3)
C12 C11 N1 C6 -63.4(4)
C5 C6 N1 C7 -121.5(4)
C5 C6 N1 C11 65.7(4)
C9 C10 N2 O5 85.8(4)
C11 C10 N2 O5 -151.6(4)
C9 C10 N2 O4 -91.0(4)
C11 C10 N2 O4 31.6(5)
N1 C7 N3 S1 177.0(3)
C8 C7 N3 S1 -3.0(6)
C4 C12 O1 C2 23.4(4)
C11 C12 O1 C2 -95.6(4)
O2 C2 O1 C12 0.3(4)
C1 C2 O1 C12 116.7(4)
C3 C2 O1 C12 -118.3(4)
O1 C2 O2 C4 -26.0(4)
C1 C2 O2 C4 -144.3(3)
C3 C2 O2 C4 90.3(4)
C12 C4 O2 C2 39.6(4)
C5 C4 O2 C2 162.1(3)
C7 N3 S1 O7 -61.0(4)
C7 N3 S1 O6 70.2(4)
C7 N3 S1 C13 -175.8(3)
C14 C13 S1 O7 172.7(3)
C18 C13 S1 O7 -6.2(4)
C14 C13 S1 O6 44.8(4)
C18 C13 S1 O6 -134.1(3)
C14 C13 S1 N3 -69.4(3)
C18 C13 S1 N3 111.7(3)
N6 C26 N4 C25 0.1(7)
C27 C26 N4 C25 -179.8(5)
N6 C26 N4 C30 179.7(4)
C27 C26 N4 C30 -0.2(8)
C24 C25 N4 C26 -178.6(5)
C24 C25 N4 C30 1.7(7)
C31 C30 N4 C26 127.8(5)
C29 C30 N4 C26 5.4(7)
C31 C30 N4 C25 -52.5(6)
C29 C30 N4 C25 -175.0(5)
C28' C29 N5 O11 -141.5(10)
C28 C29 N5 O11 -74.5(8)
C30 C29 N5 O11 45.8(10)
C28' C29 N5 O12 40.6(12)
C28 C29 N5 O12 107.5(7)
C30 C29 N5 O12 -132.2(6)
N4 C26 N6 S2 -175.9(4)
C27 C26 N6 S2 4.0(8)
O9 C21 O8 C31 30.1(6)
C20 C21 O8 C31 -89.8(5)
C22 C21 O8 C31 148.0(5)
C30 C31 O8 C21 -144.7(4)
C23 C31 O8 C21 -24.0(6)
C24 C23 O9 C21 131.0(5)
C31 C23 O9 C21 9.2(6)
O8 C21 O9 C23 -24.4(6)
C20 C21 O9 C23 97.0(5)
C22 C21 O9 C23 -140.9(5)
C26 N6 S2 O14 62.8(5)
C26 N6 S2 O13 -68.5(5)
C26 N6 S2 C32 177.8(4)
C33 C32 S2 O14 14.0(4)
C37 C32 S2 O14 -168.2(4)
C33 C32 S2 O13 141.5(4)
C37 C32 S2 O13 -40.7(4)
C33 C32 S2 N6 -103.1(4)
C37 C32 S2 N6 74.7(4)
